data_1528918
loop_
_publ_author_name
'Thiele, G.'
'Mrozek, C.'
'Wittmann, K.'
'Wirkner, H.'

_publ_section_title
;
 Ueber die Iodoplatinate M2 Pt I5 (M = K, Rb, N H4)
;
_journal_name_full Naturwissenschaften
_journal_page_first 206
_journal_page_last 207
_journal_volume 65
_journal_year 1978
_chemical_formula_sum 'I5 Pt Rb2'
_chemical_name_systematic 'Rb2 Pt I5'
_space_group_IT_number 63
_symmetry_space_group_name_Hall '-C 2c 2'
_symmetry_space_group_name_H-M 'C m c m'
_cell_angle_alpha 90
_cell_angle_beta 90
_cell_angle_gamma 90
_cell_formula_units_Z 4
_cell_length_a 13.386
_cell_length_b 8.985
_cell_length_c 11.882
_cell_volume 1429.086
_citation_journal_id_ASTM NATWAY
_cod_data_source_file Thiele_NATWAY_1978_129.cif
_cod_data_source_block I5Pt1Rb2
_cod_original_formula_sum 'I5 Pt1 Rb2'
_cod_database_code 1528918

loop_
_symmetry_equiv_pos_as_xyz
x,y,z
-x,-y,z+1/2
x,-y,-z
-x,y,-z+1/2
-x,-y,-z
x,y,-z-1/2
-x,y,z
x,-y,z-1/2
x+1/2,y+1/2,z
-x+1/2,-y+1/2,z+1/2
x+1/2,-y+1/2,-z
-x+1/2,y+1/2,-z+1/2
-x+1/2,-y+1/2,-z
x+1/2,y+1/2,-z-1/2
-x+1/2,y+1/2,z
x+1/2,-y+1/2,z-1/2

loop_
_atom_site_label
_atom_site_type_symbol
_atom_site_fract_x
_atom_site_fract_y
_atom_site_fract_z
_atom_site_occupancy
_atom_site_U_iso_or_equiv
Pt1 Pt+3 0 0 0 1 0.0
I1 I-1 0.1967 0 0 1 0.0
I2 I-1 0 0.2945 0.9849 1 0.0
Rb1 Rb+1 0.3056 0.2165 0.25 1 0.0
I3 I-1 0 0.0232 0.2268 0.5 0.0
